data_7055887
loop_
_publ_author_name
'Kole\<sa-Dobravc, Tanja'
'Maejima, Keiichi'
'Yoshikawa, Yutaka'
'Meden, Anton'
'Yasui, Hiroyuki'
'Perdih, Franc'

_publ_section_title
;
 Vanadium and zinc complexes of 5-cyanopicolinate and pyrazine
 derivatives: synthesis, structural elucidation and in vitro
 insulino-mimetic activity study
;
_journal_issue 2
_journal_name_full 'New J. Chem.'
_journal_page_first 735
_journal_paper_doi 10.1039/C6NJ02961B
_journal_volume 41
_journal_year 2017
_chemical_formula_moiety 'C19 H12 N6 O4 Zn'
_chemical_formula_sum 'C19 H12 N6 O4 Zn'
_chemical_formula_weight 453.72
_chemical_name_systematic
;
 ?
;
_space_group_crystal_system monoclinic
_space_group_IT_number 14
_space_group_name_Hall '-P 2ybc'
_space_group_name_H-M_alt 'P 1 21/c 1'
_symmetry_space_group_name_Hall '-P 2ybc'
_symmetry_space_group_name_H-M 'P 1 21/c 1'
_atom_sites_solution_hydrogens geom
_atom_sites_solution_primary direct
_atom_sites_solution_secondary difmap
_audit_creation_method SHELXL-97
_audit_update_record
;
2016-05-17 deposited with the CCDC.
2016-12-07 downloaded from the CCDC.
;
_cell_angle_alpha 90.00
_cell_angle_beta 114.1460(10)
_cell_angle_gamma 90.00
_cell_formula_units_Z 4
_cell_length_a 10.13000(10)
_cell_length_b 11.4236(2)
_cell_length_c 17.9233(3)
_cell_measurement_reflns_used 6551
_cell_measurement_temperature 150(2)
_cell_measurement_theta_max 74.4780
_cell_measurement_theta_min 3.8610
_cell_volume 1892.63(5)
_computing_cell_refinement 'CrysAlis PRO (Agilent, 2013)'
_computing_data_collection 'CrysAlis PRO (Agilent, 2013)'
_computing_data_reduction 'CrysAlis PRO (Agilent, 2013)'
_computing_molecular_graphics 'ORTEP-3 for Windows version 2.02 (Farrugia, 2008)'
_computing_publication_material 'WinGX publication routines (Farrugia, 1999)'
_computing_structure_refinement 'SHELXL-97 (Sheldrick, 2008)'
_computing_structure_solution 'SHELXS-97 (Sheldrick, 2008)'
_diffrn_ambient_temperature 150(2)
_diffrn_detector_area_resol_mean 10.4933
_diffrn_measured_fraction_theta_full 0.995
_diffrn_measured_fraction_theta_max 0.995
_diffrn_measurement_device_type 'SuperNova, Dual, Cu at zero, Atlas'
_diffrn_measurement_method '\w scans'
_diffrn_radiation_monochromator Mirror
_diffrn_radiation_source 'SuperNova (Cu) X-ray Source'
_diffrn_radiation_type CuK\a
_diffrn_radiation_wavelength 1.54184
_diffrn_reflns_av_R_equivalents 0.0239
_diffrn_reflns_av_sigmaI/netI 0.0229
_diffrn_reflns_limit_h_max 12
_diffrn_reflns_limit_h_min -12
_diffrn_reflns_limit_k_max 12
_diffrn_reflns_limit_k_min -14
_diffrn_reflns_limit_l_max 22
_diffrn_reflns_limit_l_min -17
_diffrn_reflns_number 11961
_diffrn_reflns_theta_full 74.83
_diffrn_reflns_theta_max 74.83
_diffrn_reflns_theta_min 4.72
_exptl_absorpt_coefficient_mu 2.168
_exptl_absorpt_correction_T_max 1.00000
_exptl_absorpt_correction_T_min 0.98375
_exptl_absorpt_correction_type multi-scan
_exptl_absorpt_process_details '(CrysAlis PRO; Agilent, 2013)'
_exptl_crystal_colour colorless
_exptl_crystal_density_diffrn 1.592
_exptl_crystal_density_method 'not measured'
_exptl_crystal_description prism
_exptl_crystal_F_000 920
_exptl_crystal_size_max 0.12
_exptl_crystal_size_mid 0.10
_exptl_crystal_size_min 0.07
_refine_diff_density_max 0.244
_refine_diff_density_min -0.433
_refine_diff_density_rms 0.057
_refine_ls_extinction_method none
_refine_ls_goodness_of_fit_ref 1.060
_refine_ls_hydrogen_treatment constr
_refine_ls_matrix_type full
_refine_ls_number_parameters 271
_refine_ls_number_reflns 3880
_refine_ls_number_restraints 0
_refine_ls_restrained_S_all 1.060
_refine_ls_R_factor_all 0.0334
_refine_ls_R_factor_gt 0.0279
_refine_ls_shift/su_max 0.001
_refine_ls_shift/su_mean 0.000
_refine_ls_structure_factor_coef Fsqd
_refine_ls_weighting_details 'calc w=1/[\s^2^(Fo^2^)+(0.0352P)^2^+0.8941P] where P=(Fo^2^+2Fc^2^)/3'
_refine_ls_weighting_scheme calc
_refine_ls_wR_factor_gt 0.0688
_refine_ls_wR_factor_ref 0.0729
_reflns_number_gt 3415
_reflns_number_total 3880
_reflns_threshold_expression >2\s(I)
_cod_data_source_file c6nj02961b2.cif
_cod_data_source_block 8
_cod_depositor_comments 'Adding full bibliography for 7055882--7055889.cif.'
_cod_database_code 7055887

loop_
_symmetry_equiv_pos_as_xyz
'x, y, z'
'-x, y+1/2, -z+1/2'
'-x, -y, -z'
'x, -y-1/2, z-1/2'

loop_
_atom_site_label
_atom_site_type_symbol
_atom_site_fract_x
_atom_site_fract_y
_atom_site_fract_z
_atom_site_U_iso_or_equiv
_atom_site_adp_type
_atom_site_occupancy
_atom_site_symmetry_multiplicity
_atom_site_calc_flag
_atom_site_refinement_flags
Zn1 Zn 0.65460(2) 0.553632(19) 0.290887(14) 0.01890(8) Uani 1 1 d .
N1 N 0.87288(15) 0.58808(13) 0.37264(9) 0.0210(3) Uani 1 1 d .
N2 N 1.3303(2) 0.3997(2) 0.51124(12) 0.0443(5) Uani 1 1 d .
N3 N 0.43925(15) 0.54485(12) 0.27716(9) 0.0194(3) Uani 1 1 d .
N4 N 0.0043(2) 0.76913(17) 0.18486(16) 0.0508(6) Uani 1 1 d .
N5 N 0.66689(15) 0.50840(12) 0.18561(9) 0.0199(3) Uani 1 1 d .
N6 N 0.68081(17) 0.42973(13) -0.03799(9) 0.0242(3) Uani 1 1 d .
H6A H 0.7230 0.4787 -0.0593 0.036 Uiso 1 1 calc R
H6B H 0.6408 0.3651 -0.0643 0.036 Uiso 1 1 calc R
O1 O 0.64866(13) 0.73072(11) 0.30729(8) 0.0239(3) Uani 1 1 d .
O2 O 0.77466(15) 0.88143(11) 0.38356(8) 0.0297(3) Uani 1 1 d .
O3 O 0.65385(13) 0.39280(10) 0.34167(7) 0.0225(2) Uani 1 1 d .
O4 O 0.51869(14) 0.27610(11) 0.38262(8) 0.0277(3) Uani 1 1 d .
C1 C 0.76197(19) 0.77948(15) 0.35926(11) 0.0224(3) Uani 1 1 d .
C2 C 0.89556(19) 0.70187(15) 0.39332(10) 0.0217(3) Uani 1 1 d .
C3 C 1.0312(2) 0.74516(17) 0.44280(12) 0.0295(4) Uani 1 1 d .
H3 H 1.0441 0.8260 0.4563 0.035 Uiso 1 1 calc R
C4 C 1.1476(2) 0.66869(18) 0.47228(12) 0.0301(4) Uani 1 1 d .
H4 H 1.2420 0.6963 0.5054 0.036 Uiso 1 1 calc R
C5 C 1.12312(19) 0.55077(17) 0.45226(11) 0.0250(4) Uani 1 1 d .
C6 C 0.98343(19) 0.51357(16) 0.40208(11) 0.0240(4) Uani 1 1 d .
H6 H 0.9668 0.4329 0.3886 0.029 Uiso 1 1 calc R
C7 C 1.2388(2) 0.46621(19) 0.48447(12) 0.0310(4) Uani 1 1 d .
C8 C 0.53735(18) 0.36397(15) 0.34816(10) 0.0205(3) Uani 1 1 d .
C9 C 0.41081(18) 0.44776(14) 0.30972(10) 0.0193(3) Uani 1 1 d .
C10 C 0.27549(19) 0.42463(15) 0.30829(11) 0.0225(3) Uani 1 1 d .
H10 H 0.2585 0.3548 0.3318 0.027 Uiso 1 1 calc R
C11 C 0.16609(19) 0.50474(16) 0.27216(11) 0.0240(4) Uani 1 1 d .
H11 H 0.0714 0.4903 0.2687 0.029 Uiso 1 1 calc R
C12 C 0.19753(19) 0.60739(15) 0.24084(11) 0.0234(3) Uani 1 1 d .
C13 C 0.33548(18) 0.62452(15) 0.24350(11) 0.0218(3) Uani 1 1 d .
H13 H 0.3560 0.6939 0.2210 0.026 Uiso 1 1 calc R
C14 C 0.0902(2) 0.69785(17) 0.20816(14) 0.0323(4) Uani 1 1 d .
C15 C 0.60738(18) 0.40880(15) 0.14465(11) 0.0220(3) Uani 1 1 d .
H15 H 0.5606 0.3574 0.1678 0.026 Uiso 1 1 calc R
C16 C 0.61112(18) 0.37828(14) 0.07146(11) 0.0217(3) Uani 1 1 d .
H16 H 0.5691 0.3067 0.0456 0.026 Uiso 1 1 calc R
C17 C 0.67757(18) 0.45361(14) 0.03479(11) 0.0203(3) Uani 1 1 d .
C18 C 0.74074(19) 0.55620(15) 0.07804(11) 0.0236(4) Uani 1 1 d .
H18 H 0.7890 0.6092 0.0569 0.028 Uiso 1 1 calc R
C19 C 0.73210(19) 0.57915(15) 0.15097(11) 0.0231(3) Uani 1 1 d .
H19 H 0.7748 0.6494 0.1788 0.028 Uiso 1 1 calc R

loop_
_atom_site_aniso_label
_atom_site_aniso_U_11
_atom_site_aniso_U_22
_atom_site_aniso_U_33
_atom_site_aniso_U_23
_atom_site_aniso_U_13
_atom_site_aniso_U_12
Zn1 0.01650(12) 0.01909(12) 0.02010(12) -0.00173(8) 0.00645(9) -0.00092(8)
N1 0.0208(7) 0.0215(7) 0.0200(7) -0.0026(6) 0.0076(6) -0.0009(5)
N2 0.0385(10) 0.0561(12) 0.0345(10) 0.0039(9) 0.0112(8) 0.0173(9)
N3 0.0183(7) 0.0179(6) 0.0221(7) -0.0005(5) 0.0084(6) -0.0005(5)
N4 0.0301(9) 0.0302(9) 0.0976(18) 0.0214(11) 0.0316(11) 0.0073(8)
N5 0.0175(6) 0.0196(7) 0.0207(7) -0.0020(5) 0.0060(6) -0.0005(5)
N6 0.0294(8) 0.0208(7) 0.0223(7) -0.0020(6) 0.0105(6) -0.0009(6)
O1 0.0218(6) 0.0194(6) 0.0271(6) -0.0015(5) 0.0065(5) -0.0011(5)
O2 0.0337(7) 0.0206(6) 0.0312(7) -0.0054(5) 0.0095(6) 0.0004(5)
O3 0.0196(6) 0.0207(6) 0.0248(6) 0.0018(5) 0.0065(5) 0.0015(5)
O4 0.0270(6) 0.0224(6) 0.0304(7) 0.0081(5) 0.0084(5) 0.0016(5)
C1 0.0245(8) 0.0203(8) 0.0222(8) -0.0004(7) 0.0092(7) -0.0012(7)
C2 0.0231(8) 0.0209(8) 0.0201(8) -0.0017(6) 0.0078(7) -0.0022(7)
C3 0.0265(9) 0.0252(9) 0.0289(9) -0.0003(8) 0.0031(8) -0.0052(7)
C4 0.0231(9) 0.0335(10) 0.0262(9) 0.0020(8) 0.0027(7) -0.0046(7)
C5 0.0211(8) 0.0317(9) 0.0208(8) 0.0022(7) 0.0072(7) 0.0023(7)
C6 0.0240(9) 0.0240(8) 0.0235(8) -0.0026(7) 0.0093(7) 0.0012(7)
C7 0.0274(9) 0.0406(11) 0.0235(9) -0.0006(8) 0.0088(8) 0.0040(8)
C8 0.0217(8) 0.0187(8) 0.0179(8) -0.0019(6) 0.0048(6) -0.0004(6)
C9 0.0221(8) 0.0174(7) 0.0181(8) -0.0008(6) 0.0079(6) 0.0003(6)
C10 0.0248(9) 0.0187(8) 0.0256(8) 0.0014(7) 0.0121(7) -0.0016(6)
C11 0.0210(8) 0.0233(8) 0.0306(9) 0.0004(7) 0.0136(7) -0.0007(7)
C12 0.0213(8) 0.0188(8) 0.0312(9) 0.0017(7) 0.0119(7) 0.0022(7)
C13 0.0205(8) 0.0175(8) 0.0277(9) 0.0025(7) 0.0100(7) 0.0005(6)
C14 0.0222(9) 0.0240(9) 0.0544(13) 0.0068(9) 0.0194(9) -0.0005(7)
C15 0.0201(8) 0.0194(8) 0.0253(8) 0.0017(7) 0.0080(7) -0.0011(6)
C16 0.0221(8) 0.0161(7) 0.0239(8) -0.0023(6) 0.0064(7) -0.0022(6)
C17 0.0179(7) 0.0195(8) 0.0210(8) 0.0003(6) 0.0055(6) 0.0036(6)
C18 0.0259(9) 0.0203(8) 0.0261(9) -0.0013(7) 0.0120(7) -0.0037(7)
C19 0.0225(8) 0.0194(8) 0.0263(9) -0.0043(7) 0.0089(7) -0.0040(6)

loop_
_atom_type_symbol
_atom_type_description
_atom_type_scat_dispersion_real
_atom_type_scat_dispersion_imag
_atom_type_scat_source
C C 0.0181 0.0091 'International Tables Vol C Tables 4.2.6.8 and 6.1.1.4'
H H 0.0000 0.0000 'International Tables Vol C Tables 4.2.6.8 and 6.1.1.4'
N N 0.0311 0.0180 'International Tables Vol C Tables 4.2.6.8 and 6.1.1.4'
O O 0.0492 0.0322 'International Tables Vol C Tables 4.2.6.8 and 6.1.1.4'
Zn Zn -1.5491 0.6778 'International Tables Vol C Tables 4.2.6.8 and 6.1.1.4'

loop_
_geom_angle_atom_site_label_1
_geom_angle_atom_site_label_2
_geom_angle_atom_site_label_3
_geom_angle
N5 Zn1 O1 113.92(6)
N5 Zn1 O3 101.49(5)
O1 Zn1 O3 144.58(5)
N5 Zn1 N3 109.81(6)
O1 Zn1 N3 88.50(5)
O3 Zn1 N3 79.43(5)
N5 Zn1 N1 104.35(6)
O1 Zn1 N1 78.59(5)
O3 Zn1 N1 92.95(5)
N3 Zn1 N1 145.82(6)
C6 N1 C2 119.16(15)
C6 N1 Zn1 128.49(12)
C2 N1 Zn1 112.34(12)
C13 N3 C9 119.49(15)
C13 N3 Zn1 127.63(11)
C9 N3 Zn1 112.83(11)
C19 N5 C15 116.62(15)
C19 N5 Zn1 120.65(12)
C15 N5 Zn1 122.71(12)
C17 N6 H6A 120.0
C17 N6 H6B 120.0
H6A N6 H6B 120.0
C1 O1 Zn1 117.80(11)
C8 O3 Zn1 116.30(11)
O2 C1 O1 127.22(17)
O2 C1 C2 117.53(16)
O1 C1 C2 115.24(15)
N1 C2 C3 122.26(17)
N1 C2 C1 115.40(15)
C3 C2 C1 122.33(16)
C2 C3 C4 119.01(18)
C2 C3 H3 120.5
C4 C3 H3 120.5
C3 C4 C5 118.54(17)
C3 C4 H4 120.7
C5 C4 H4 120.7
C4 C5 C6 119.21(17)
C4 C5 C7 120.99(17)
C6 C5 C7 119.77(17)
N1 C6 C5 121.80(17)
N1 C6 H6 119.1
C5 C6 H6 119.1
N2 C7 C5 178.8(2)
O4 C8 O3 126.37(16)
O4 C8 C9 117.78(15)
O3 C8 C9 115.86(14)
N3 C9 C10 122.52(16)
N3 C9 C8 115.30(15)
C10 C9 C8 122.18(15)
C11 C10 C9 118.78(16)
C11 C10 H10 120.6
C9 C10 H10 120.6
C10 C11 C12 118.44(16)
C10 C11 H11 120.8
C12 C11 H11 120.8
C11 C12 C13 119.77(16)
C11 C12 C14 120.62(16)
C13 C12 C14 119.57(16)
N3 C13 C12 120.92(16)
N3 C13 H13 119.5
C12 C13 H13 119.5
N4 C14 C12 177.5(2)
N5 C15 C16 123.44(16)
N5 C15 H15 118.3
C16 C15 H15 118.3
C15 C16 C17 119.70(16)
C15 C16 H16 120.1
C17 C16 H16 120.1
N6 C17 C18 121.13(16)
N6 C17 C16 122.25(16)
C18 C17 C16 116.62(16)
C19 C18 C17 119.53(16)
C19 C18 H18 120.2
C17 C18 H18 120.2
N5 C19 C18 124.06(16)
N5 C19 H19 118.0
C18 C19 H19 118.0

loop_
_geom_bond_atom_site_label_1
_geom_bond_atom_site_label_2
_geom_bond_distance
Zn1 N5 2.0088(14)
Zn1 O1 2.0486(12)
Zn1 O3 2.0518(12)
Zn1 N3 2.0953(14)
Zn1 N1 2.1309(15)
N1 C6 1.332(2)
N1 C2 1.345(2)
N2 C7 1.142(3)
N3 C13 1.334(2)
N3 C9 1.338(2)
N4 C14 1.139(3)
N5 C19 1.346(2)
N5 C15 1.355(2)
N6 C17 1.346(2)
N6 H6A 0.8800
N6 H6B 0.8800
O1 C1 1.273(2)
O2 C1 1.232(2)
O3 C8 1.276(2)
O4 C8 1.233(2)
C1 C2 1.521(2)
C2 C3 1.386(2)
C3 C4 1.387(3)
C3 H3 0.9500
C4 C5 1.390(3)
C4 H4 0.9500
C5 C6 1.397(2)
C5 C7 1.444(3)
C6 H6 0.9500
C8 C9 1.520(2)
C9 C10 1.386(2)
C10 C11 1.378(2)
C10 H10 0.9500
C11 C12 1.392(2)
C11 H11 0.9500
C12 C13 1.392(2)
C12 C14 1.440(2)
C13 H13 0.9500
C15 C16 1.373(2)
C15 H15 0.9500
C16 C17 1.410(2)
C16 H16 0.9500
C17 C18 1.406(2)
C18 C19 1.371(3)
C18 H18 0.9500
C19 H19 0.9500

loop_
_geom_hbond_atom_site_label_D
_geom_hbond_atom_site_label_H
_geom_hbond_atom_site_label_A
_geom_hbond_distance_DH
_geom_hbond_distance_HA
_geom_hbond_distance_DA
_geom_hbond_angle_DHA
_geom_hbond_site_symmetry_A
N6 H6A O2 0.88 2.08 2.937(2) 165.4 4_575
N6 H6B O4 0.88 2.02 2.888(2) 169.0 4_565

loop_
_geom_torsion_atom_site_label_1
_geom_torsion_atom_site_label_2
_geom_torsion_atom_site_label_3
_geom_torsion_atom_site_label_4
_geom_torsion
N5 Zn1 N1 C6 -65.75(15)
O1 Zn1 N1 C6 -177.79(16)
O3 Zn1 N1 C6 36.91(15)
N3 Zn1 N1 C6 112.37(16)
N5 Zn1 N1 C2 112.57(12)
O1 Zn1 N1 C2 0.52(11)
O3 Zn1 N1 C2 -144.78(12)
N3 Zn1 N1 C2 -69.31(16)
N5 Zn1 N3 C13 -81.04(15)
O1 Zn1 N3 C13 33.91(15)
O3 Zn1 N3 C13 -179.56(15)
N1 Zn1 N3 C13 100.90(17)
N5 Zn1 N3 C9 101.45(12)
O1 Zn1 N3 C9 -143.60(12)
O3 Zn1 N3 C9 2.93(11)
N1 Zn1 N3 C9 -76.61(15)
O1 Zn1 N5 C19 29.45(15)
O3 Zn1 N5 C19 -150.33(13)
N3 Zn1 N5 C19 126.89(13)
N1 Zn1 N5 C19 -54.23(14)
O1 Zn1 N5 C15 -148.44(12)
O3 Zn1 N5 C15 31.77(14)
N3 Zn1 N5 C15 -51.01(14)
N1 Zn1 N5 C15 127.87(13)
N5 Zn1 O1 C1 -106.30(13)
O3 Zn1 O1 C1 73.33(15)
N3 Zn1 O1 C1 142.64(13)
N1 Zn1 O1 C1 -5.52(12)
N5 Zn1 O3 C8 -113.21(12)
O1 Zn1 O3 C8 67.14(15)
N3 Zn1 O3 C8 -4.91(12)
N1 Zn1 O3 C8 141.50(12)
Zn1 O1 C1 O2 -171.96(15)
Zn1 O1 C1 C2 8.96(19)
C6 N1 C2 C3 1.6(3)
Zn1 N1 C2 C3 -176.88(14)
C6 N1 C2 C1 -177.89(15)
Zn1 N1 C2 C1 3.62(18)
O2 C1 C2 N1 172.47(16)
O1 C1 C2 N1 -8.4(2)
O2 C1 C2 C3 -7.0(3)
O1 C1 C2 C3 172.15(16)
N1 C2 C3 C4 -0.2(3)
C1 C2 C3 C4 179.29(17)
C2 C3 C4 C5 -1.2(3)
C3 C4 C5 C6 1.3(3)
C3 C4 C5 C7 -176.92(18)
C2 N1 C6 C5 -1.6(3)
Zn1 N1 C6 C5 176.61(13)
C4 C5 C6 N1 0.2(3)
C7 C5 C6 N1 178.37(16)
Zn1 O3 C8 O4 -173.79(14)
Zn1 O3 C8 C9 5.79(18)
C13 N3 C9 C10 1.6(3)
Zn1 N3 C9 C10 179.34(13)
C13 N3 C9 C8 -178.69(15)
Zn1 N3 C9 C8 -0.95(18)
O4 C8 C9 N3 176.44(15)
O3 C8 C9 N3 -3.2(2)
O4 C8 C9 C10 -3.9(2)
O3 C8 C9 C10 176.53(16)
N3 C9 C10 C11 -0.2(3)
C8 C9 C10 C11 -179.86(16)
C9 C10 C11 C12 -2.0(3)
C10 C11 C12 C13 2.7(3)
C10 C11 C12 C14 -175.20(18)
C9 N3 C13 C12 -0.8(3)
Zn1 N3 C13 C12 -178.20(13)
C11 C12 C13 N3 -1.3(3)
C14 C12 C13 N3 176.60(18)
C19 N5 C15 C16 0.0(3)
Zn1 N5 C15 C16 178.02(13)
N5 C15 C16 C17 -1.0(3)
C15 C16 C17 N6 -178.09(16)
C15 C16 C17 C18 1.7(2)
N6 C17 C18 C19 178.32(17)
C16 C17 C18 C19 -1.5(3)
C15 N5 C19 C18 0.2(3)
Zn1 N5 C19 C18 -177.83(14)
C17 C18 C19 N5 0.6(3)
